data_4516320
loop_
_publ_author_name
'Li, Han-Ning'
'Li, Hai-Yang'
'Li, Lin-Ke'
'Xu, Li'
'Hou, Kai'
'Zang, Shuang-Quan'
'Mak, Thomas C. W.'

_publ_section_title
;
 Syntheses, Structures, and Photoluminescent Properties of Lanthanide
 Coordination Polymers Based on a Zwitterionic Aromatic Polycarboxylate
 Ligand
;
_journal_issue 9
_journal_name_full 'Crystal Growth &amp; Design'
_journal_page_first 4331
_journal_paper_doi 10.1021/acs.cgd.5b00625
_journal_volume 15
_journal_year 2015
_chemical_formula_moiety 'C15 H13 Eu N O8, Cl, 3(H2 O)'
_chemical_formula_sum 'C15 H19 Cl Eu N O11'
_chemical_formula_weight 576.73
_space_group_IT_number 2
_space_group_name_Hall '-P 1'
_space_group_name_H-M_alt 'P -1'
_symmetry_cell_setting triclinic
_symmetry_space_group_name_Hall '-P 1'
_symmetry_space_group_name_H-M 'P -1'
_atom_sites_solution_hydrogens geom
_atom_sites_solution_primary direct
_atom_sites_solution_secondary difmap
_audit_creation_method SHELXL-97
_cell_angle_alpha 95.853(4)
_cell_angle_beta 112.751(6)
_cell_angle_gamma 110.950(5)
_cell_formula_units_Z 2
_cell_length_a 9.8876(7)
_cell_length_b 10.2189(4)
_cell_length_c 12.3454(6)
_cell_measurement_reflns_used 4169
_cell_measurement_temperature 293(2)
_cell_measurement_theta_max 29.1531
_cell_measurement_theta_min 3.2682
_cell_volume 1031.64(13)
_computing_cell_refinement 'Bruker FRAMBO'
_computing_data_collection 'Bruker FRAMBO'
_computing_data_reduction 'Bruker SAINT'
_computing_molecular_graphics 'Bruker SHELXTL'
_computing_publication_material 'Bruker SHELXTL'
_computing_structure_refinement 'SHELXL-97 (Sheldrick, 1997)'
_computing_structure_solution 'SHELXS-97 (Sheldrick, 1990)'
_diffrn_ambient_temperature 293(2)
_diffrn_measured_fraction_theta_full 0.998
_diffrn_measured_fraction_theta_max 0.998
_diffrn_measurement_device_type 'Xcalibur, Eos, Gemini'
_diffrn_measurement_method '\w scans'
_diffrn_radiation_monochromator graphite
_diffrn_radiation_source 'fine-focus sealed tube'
_diffrn_radiation_type MoK\a
_diffrn_radiation_wavelength 0.71073
_diffrn_reflns_av_R_equivalents 0.0476
_diffrn_reflns_av_sigmaI/netI 0.0796
_diffrn_reflns_limit_h_max 11
_diffrn_reflns_limit_h_min -11
_diffrn_reflns_limit_k_max 12
_diffrn_reflns_limit_k_min -12
_diffrn_reflns_limit_l_max 14
_diffrn_reflns_limit_l_min -14
_diffrn_reflns_number 7699
_diffrn_reflns_theta_full 25.00
_diffrn_reflns_theta_max 25.00
_diffrn_reflns_theta_min 3.27
_exptl_absorpt_coefficient_mu 3.226
_exptl_absorpt_correction_T_max 0.595
_exptl_absorpt_correction_T_min 0.527
_exptl_absorpt_correction_type multi-scan
_exptl_absorpt_process_details sadabs
_exptl_crystal_colour colorless
_exptl_crystal_density_diffrn 1.857
_exptl_crystal_density_method 'not measured'
_exptl_crystal_description needle
_exptl_crystal_F_000 596
_exptl_crystal_size_max 0.20
_exptl_crystal_size_mid 0.18
_exptl_crystal_size_min 0.16
_refine_diff_density_max 2.093
_refine_diff_density_min -1.623
_refine_diff_density_rms 0.241
_refine_ls_extinction_method none
_refine_ls_goodness_of_fit_ref 1.083
_refine_ls_hydrogen_treatment constr
_refine_ls_matrix_type full
_refine_ls_number_parameters 256
_refine_ls_number_reflns 3618
_refine_ls_number_restraints 388
_refine_ls_restrained_S_all 1.054
_refine_ls_R_factor_all 0.0628
_refine_ls_R_factor_gt 0.0552
_refine_ls_shift/su_max 0.059
_refine_ls_shift/su_mean 0.003
_refine_ls_structure_factor_coef Fsqd
_refine_ls_weighting_details 'calc w=1/[\s^2^(Fo^2^)+(0.0957P)^2^+2.0456P] where P=(Fo^2^+2Fc^2^)/3'
_refine_ls_weighting_scheme calc
_refine_ls_wR_factor_gt 0.1550
_refine_ls_wR_factor_ref 0.1622
_reflns_number_gt 3213
_reflns_number_total 3618
_reflns_threshold_expression >2sigma(I)
_cod_data_source_file cg5b00625_si_002.cif
_cod_data_source_block Eu
_cod_original_cell_volume 1031.64(10)
_cod_database_code 4516320

loop_
_symmetry_equiv_pos_as_xyz
'x, y, z'
'-x, -y, -z'

loop_
_atom_site_label
_atom_site_type_symbol
_atom_site_fract_x
_atom_site_fract_y
_atom_site_fract_z
_atom_site_U_iso_or_equiv
_atom_site_adp_type
_atom_site_occupancy
_atom_site_symmetry_multiplicity
_atom_site_calc_flag
_atom_site_refinement_flags
Eu1 Eu 0.32125(5) -0.42775(4) 0.46493(3) 0.01736(19) Uani 1 1 d U
O2 O 0.2059(8) -0.3151(7) 0.5730(6) 0.0306(14) Uani 1 1 d U
O1 O 0.3819(8) -0.1673(7) 0.5233(6) 0.0298(14) Uani 1 1 d DU
O6 O 0.2649(8) 0.3859(7) 1.2981(6) 0.0306(14) Uani 1 1 d U
O5 O 0.4813(8) 0.3438(7) 1.3226(6) 0.0322(15) Uani 1 1 d U
O4 O 0.2200(8) 0.3787(7) 0.5450(6) 0.0302(14) Uani 1 1 d U
O3 O 0.4238(8) 0.3494(7) 0.5357(6) 0.0307(15) Uani 1 1 d U
O2W O 0.0235(8) -0.5469(8) 0.3452(6) 0.0370(16) Uani 1 1 d U
H2WB H -0.0188 -0.5560 0.3938 0.056 Uiso 1 1 d R
H2WA H -0.0068 -0.4946 0.3008 0.056 Uiso 1 1 d R
O1W O 0.2576(10) -0.3359(8) 0.2858(6) 0.049(2) Uani 1 1 d U
H1WA H 0.2605 -0.3892 0.2300 0.074 Uiso 1 1 d R
H1WB H 0.1631 -0.3390 0.2605 0.074 Uiso 1 1 d R
N1 N 0.0969(9) 0.0993(8) 0.8859(6) 0.0239(15) Uani 1 1 d U
C14 C 0.2446(12) 0.1154(12) 0.9546(9) 0.038(2) Uani 1 1 d U
H14 H 0.2929 0.0734 0.9198 0.045 Uiso 1 1 calc R
C13 C 0.3304(13) 0.1921(12) 1.0762(9) 0.038(2) Uani 1 1 d U
H13 H 0.4354 0.2031 1.1234 0.045 Uiso 1 1 calc R
C1 C 0.2773(11) -0.1905(10) 0.5649(8) 0.0243(15) Uani 1 1 d U
C4 C 0.2545(10) 0.1726(9) 0.5972(7) 0.0191(15) Uani 1 1 d U
C8 C 0.1044(10) 0.0263(9) 0.6878(7) 0.0192(15) Uani 1 1 d U
C6 C 0.1563(10) 0.1508(9) 0.6540(7) 0.0196(15) Uani 1 1 d U
H6 H 0.1243 0.2228 0.6699 0.023 Uiso 1 1 calc R
C15 C 0.3429(11) 0.3362(10) 1.2624(8) 0.0251(17) Uani 1 1 d U
C3 C 0.2978(11) 0.0626(9) 0.5709(7) 0.0212(16) Uani 1 1 d U
H3 H 0.3645 0.0758 0.5328 0.025 Uiso 1 1 calc R
C5 C 0.3045(11) 0.3074(9) 0.5573(8) 0.0227(16) Uani 1 1 d U
C12 C 0.2547(11) 0.2525(10) 1.1261(8) 0.0265(17) Uani 1 1 d U
C7 C 0.1479(11) -0.0824(9) 0.6600(7) 0.0217(16) Uani 1 1 d U
H7 H 0.1120 -0.1681 0.6818 0.026 Uiso 1 1 calc R
C2 C 0.2428(10) -0.0663(9) 0.6010(7) 0.0200(15) Uani 1 1 d U
C9 C -0.0013(11) 0.0031(10) 0.7533(7) 0.0246(18) Uani 1 1 d U
H9A H -0.0914 0.0262 0.7103 0.030 Uiso 1 1 calc R
H9B H -0.0458 -0.0986 0.7524 0.030 Uiso 1 1 calc R
C11 C 0.1018(12) 0.2315(11) 1.0543(9) 0.031 Uani 1 1 d U
H11 H 0.0484 0.2682 1.0875 0.038 Uiso 1 1 calc R
C10 C 0.0244(12) 0.1572(11) 0.9337(8) 0.0306(19) Uani 1 1 d U
H10 H -0.0797 0.1468 0.8844 0.037 Uiso 1 1 calc R
Cl1 Cl 0.6668(10) 0.0569(9) 0.7260(7) 0.165(3) Uani 1 1 d DU
O3W O 0.392(3) 0.882(2) 0.058(2) 0.198(9) Uani 1 1 d U
H3WB H 0.3903 0.8742 0.1256 0.237 Uiso 1 1 d R
H3WA H 0.4124 0.9691 0.0546 0.297 Uiso 1 1 d R
O4W O 0.844(4) 0.493(3) 0.116(3) 0.277(14) Uani 1 1 d U
H4WA H 0.9000 0.5726 0.1079 0.416 Uiso 1 1 d R
H4WB H 0.7768 0.4327 0.0456 0.416 Uiso 1 1 d R
O5W O 0.450(10) 0.565(9) 0.073(7) 0.74(7) Uani 1 1 d U
H5WA H 0.4419 0.6013 0.1343 0.890 Uiso 1 1 d R
H5WB H 0.5204 0.5311 0.0976 1.113 Uiso 1 1 d R

loop_
_atom_site_aniso_label
_atom_site_aniso_U_11
_atom_site_aniso_U_22
_atom_site_aniso_U_33
_atom_site_aniso_U_23
_atom_site_aniso_U_13
_atom_site_aniso_U_12
Eu1 0.0213(3) 0.0156(3) 0.0210(3) 0.00581(18) 0.0131(2) 0.0100(2)
O2 0.035(3) 0.023(3) 0.043(3) 0.008(2) 0.026(3) 0.012(3)
O1 0.034(3) 0.026(3) 0.040(3) 0.008(2) 0.026(3) 0.015(3)
O6 0.033(3) 0.029(3) 0.028(3) 0.001(2) 0.011(3) 0.015(3)
O5 0.037(3) 0.032(3) 0.027(3) 0.005(3) 0.013(3) 0.016(3)
O4 0.033(3) 0.024(3) 0.040(3) 0.015(3) 0.019(3) 0.014(3)
O3 0.032(3) 0.028(3) 0.037(3) 0.005(3) 0.024(3) 0.010(3)
O2W 0.025(3) 0.050(4) 0.037(3) 0.014(3) 0.016(3) 0.015(3)
O1W 0.057(5) 0.046(4) 0.034(3) 0.015(3) 0.013(3) 0.018(4)
N1 0.025(3) 0.027(3) 0.021(3) 0.006(2) 0.013(2) 0.010(3)
C14 0.031(4) 0.047(4) 0.036(4) -0.001(3) 0.013(3) 0.023(3)
C13 0.031(4) 0.047(4) 0.034(4) -0.001(3) 0.010(3) 0.026(3)
C1 0.025(3) 0.023(3) 0.031(3) 0.010(3) 0.013(3) 0.016(3)
C4 0.023(3) 0.023(3) 0.014(3) 0.006(3) 0.007(2) 0.012(3)
C8 0.021(3) 0.022(3) 0.017(3) 0.002(3) 0.012(2) 0.008(3)
C6 0.018(3) 0.023(3) 0.021(3) 0.004(3) 0.009(3) 0.012(3)
C15 0.029(3) 0.024(3) 0.024(3) 0.003(3) 0.014(3) 0.012(3)
C3 0.026(4) 0.023(3) 0.019(3) 0.006(3) 0.013(3) 0.012(3)
C5 0.025(3) 0.022(3) 0.023(3) 0.004(3) 0.014(3) 0.010(3)
C12 0.030(3) 0.029(3) 0.026(3) 0.006(3) 0.013(3) 0.018(3)
C7 0.027(4) 0.019(3) 0.016(3) 0.005(3) 0.006(3) 0.011(3)
C2 0.024(3) 0.019(3) 0.020(3) 0.006(3) 0.009(3) 0.014(3)
C9 0.024(4) 0.027(4) 0.019(3) 0.003(3) 0.013(3) 0.005(3)
C11 0.031 0.036 0.031 0.000 0.014 0.022
C10 0.026(4) 0.037(4) 0.029(3) -0.002(3) 0.012(3) 0.018(3)
Cl1 0.147(5) 0.157(5) 0.171(6) 0.058(5) 0.055(4) 0.062(4)
O3W 0.222(12) 0.200(12) 0.213(12) 0.054(8) 0.112(9) 0.121(9)
O4W 0.271(16) 0.273(16) 0.275(16) 0.097(10) 0.111(11) 0.114(10)
O5W 0.74(7) 0.74(7) 0.74(7) 0.21(2) 0.34(3) 0.32(3)

loop_
_atom_type_symbol
_atom_type_description
_atom_type_scat_dispersion_real
_atom_type_scat_dispersion_imag
_atom_type_scat_source
C C 0.0033 0.0016 'International Tables Vol C Tables 4.2.6.8 and 6.1.1.4'
H H 0.0000 0.0000 'International Tables Vol C Tables 4.2.6.8 and 6.1.1.4'
Eu Eu -0.1578 3.6682 'International Tables Vol C Tables 4.2.6.8 and 6.1.1.4'
N N 0.0061 0.0033 'International Tables Vol C Tables 4.2.6.8 and 6.1.1.4'
O O 0.0106 0.0060 'International Tables Vol C Tables 4.2.6.8 and 6.1.1.4'
Cl Cl 0.1484 0.1585 'International Tables Vol C Tables 4.2.6.8 and 6.1.1.4'

loop_
_geom_angle_atom_site_label_1
_geom_angle_atom_site_label_2
_geom_angle_atom_site_label_3
_geom_angle
_geom_angle_site_symmetry_1
_geom_angle_site_symmetry_3
O3 Eu1 O4 123.5(2) 2_656 1_545
O3 Eu1 O6 78.4(2) 2_656 1_544
O4 Eu1 O6 85.9(2) 1_545 1_544
O3 Eu1 O1 87.0(2) 2_656 .
O4 Eu1 O1 131.0(2) 1_545 .
O6 Eu1 O1 141.3(2) 1_544 .
O3 Eu1 O5 74.8(2) 2_656 2_657
O4 Eu1 O5 76.5(2) 1_545 2_657
O6 Eu1 O5 131.4(2) 1_544 2_657
O1 Eu1 O5 76.6(2) . 2_657
O3 Eu1 O1W 81.5(3) 2_656 .
O4 Eu1 O1W 143.9(2) 1_545 .
O6 Eu1 O1W 73.4(2) 1_544 .
O1 Eu1 O1W 69.1(2) . .
O5 Eu1 O1W 139.0(2) 2_657 .
O3 Eu1 O2W 147.5(2) 2_656 .
O4 Eu1 O2W 72.5(2) 1_545 .
O6 Eu1 O2W 74.7(2) 1_544 .
O1 Eu1 O2W 102.9(2) . .
O5 Eu1 O2W 137.4(2) 2_657 .
O1W Eu1 O2W 73.7(3) . .
O3 Eu1 O2 134.0(2) 2_656 .
O4 Eu1 O2 81.3(2) 1_545 .
O6 Eu1 O2 146.4(2) 1_544 .
O1 Eu1 O2 52.5(2) . .
O5 Eu1 O2 75.2(2) 2_657 .
O1W Eu1 O2 99.8(3) . .
O2W Eu1 O2 71.9(2) . .
O3 Eu1 C1 112.0(2) 2_656 .
O4 Eu1 C1 106.6(2) 1_545 .
O6 Eu1 C1 152.5(2) 1_544 .
O1 Eu1 C1 26.7(2) . .
O5 Eu1 C1 76.0(2) 2_657 .
O1W Eu1 C1 82.8(3) . .
O2W Eu1 C1 85.6(2) . .
O2 Eu1 C1 26.0(2) . .
O3 Eu1 O3 76.7(2) 2_656 1_545
O4 Eu1 O3 47.8(2) 1_545 1_545
O6 Eu1 O3 65.3(2) 1_544 1_545
O1 Eu1 O3 145.2(2) . 1_545
O5 Eu1 O3 69.5(2) 2_657 1_545
O1W Eu1 O3 136.1(2) . 1_545
O2W Eu1 O3 107.4(2) . 1_545
O2 Eu1 O3 122.7(2) . 1_545
C1 Eu1 O3 140.7(2) . 1_545
O3 Eu1 C5 100.6(2) 2_656 1_545
O4 Eu1 C5 23.6(2) 1_545 1_545
O6 Eu1 C5 73.8(2) 1_544 1_545
O1 Eu1 C5 144.6(2) . 1_545
O5 Eu1 C5 72.3(2) 2_657 1_545
O1W Eu1 C5 146.0(2) . 1_545
O2W Eu1 C5 89.1(2) . 1_545
O2 Eu1 C5 102.4(2) . 1_545
C1 Eu1 C5 125.7(2) . 1_545
O3 Eu1 C5 24.2(2) 1_545 1_545
O3 Eu1 Eu1 42.92(17) 2_656 2_646
O4 Eu1 Eu1 81.10(17) 1_545 2_646
O6 Eu1 Eu1 65.94(16) 1_544 2_646
O1 Eu1 Eu1 122.95(15) . 2_646
O5 Eu1 Eu1 66.74(17) 2_657 2_646
O1W Eu1 Eu1 114.8(2) . 2_646
O2W Eu1 Eu1 133.72(18) . 2_646
O2 Eu1 Eu1 140.83(16) . 2_646
C1 Eu1 Eu1 139.11(18) . 2_646
O3 Eu1 Eu1 33.80(12) 1_545 2_646
C5 Eu1 Eu1 57.81(17) 1_545 2_646
C1 O2 Eu1 93.4(6) . .
C1 O1 Eu1 93.6(5) . .
C15 O6 Eu1 137.6(6) . 1_566
C15 O5 Eu1 136.4(6) . 2_657
C5 O4 Eu1 107.9(6) . 1_565
C5 O3 Eu1 168.5(6) . 2_656
C5 O3 Eu1 83.7(5) . 1_565
Eu1 O3 Eu1 103.3(2) 2_656 1_565
Eu1 O2W H2WB 109.1 . .
Eu1 O2W H2WA 109.3 . .
H2WB O2W H2WA 109.5 . .
Eu1 O1W H1WA 108.7 . .
Eu1 O1W H1WB 109.8 . .
H1WA O1W H1WB 109.5 . .
C14 N1 C10 120.1(8) . .
C14 N1 C9 121.2(8) . .
C10 N1 C9 118.5(8) . .
N1 C14 C13 122.3(10) . .
N1 C14 H14 118.8 . .
C13 C14 H14 118.8 . .
C14 C13 C12 117.6(10) . .
C14 C13 H13 121.2 . .
C12 C13 H13 121.2 . .
O2 C1 O1 119.9(8) . .
O2 C1 C2 121.8(8) . .
O1 C1 C2 118.3(8) . .
O2 C1 Eu1 60.6(5) . .
O1 C1 Eu1 59.7(5) . .
C2 C1 Eu1 172.8(6) . .
C6 C4 C3 118.6(8) . .
C6 C4 C5 120.6(8) . .
C3 C4 C5 120.7(8) . .
C6 C8 C7 118.6(8) . .
C6 C8 C9 122.0(8) . .
C7 C8 C9 119.4(8) . .
C8 C6 C4 121.8(8) . .
C8 C6 H6 119.1 . .
C4 C6 H6 119.1 . .
O5 C15 O6 128.7(8) . .
O5 C15 C12 116.2(8) . .
O6 C15 C12 115.1(8) . .
C2 C3 C4 120.7(8) . .
C2 C3 H3 119.7 . .
C4 C3 H3 119.6 . .
O3 C5 O4 120.5(8) . .
O3 C5 C4 122.0(8) . .
O4 C5 C4 117.5(8) . .
O3 C5 Eu1 72.1(5) . 1_565
O4 C5 Eu1 48.5(4) . 1_565
C4 C5 Eu1 165.5(6) . 1_565
C11 C12 C13 118.9(9) . .
C11 C12 C15 121.1(9) . .
C13 C12 C15 120.0(8) . .
C2 C7 C8 121.4(8) . .
C2 C7 H7 119.3 . .
C8 C7 H7 119.3 . .
C7 C2 C3 118.8(8) . .
C7 C2 C1 119.6(8) . .
C3 C2 C1 121.5(8) . .
N1 C9 C8 111.2(7) . .
N1 C9 H9A 109.4 . .
C8 C9 H9A 109.4 . .
N1 C9 H9B 109.4 . .
C8 C9 H9B 109.4 . .
H9A C9 H9B 108.0 . .
C12 C11 C10 120.8(9) . .
C12 C11 H11 119.6 . .
C10 C11 H11 119.6 . .
N1 C10 C11 120.3(9) . .
N1 C10 H10 119.8 . .
C11 C10 H10 119.8 . .
H3WB O3W H3WA 109.5 . .
H4WA O4W H4WB 109.5 . .
H5WA O5W H5WB 109.5 . .

loop_
_geom_bond_atom_site_label_1
_geom_bond_atom_site_label_2
_geom_bond_distance
_geom_bond_site_symmetry_2
Eu1 O3 2.360(6) 2_656
Eu1 O4 2.375(6) 1_545
Eu1 O6 2.394(6) 1_544
Eu1 O1 2.469(6) .
Eu1 O5 2.411(6) 2_657
Eu1 O1W 2.436(7) .
Eu1 O2W 2.457(6) .
Eu1 O2 2.492(7) .
Eu1 C1 2.854(9) .
Eu1 O3 2.889(7) 1_545
Eu1 C5 3.018(9) 1_545
Eu1 Eu1 4.1293(8) 2_646
O2 C1 1.251(11) .
O1 C1 1.285(11) .
O6 C15 1.243(11) .
O6 Eu1 2.394(6) 1_566
O5 C15 1.248(11) .
O5 Eu1 2.411(6) 2_657
O4 C5 1.269(11) .
O4 Eu1 2.375(6) 1_565
O3 C5 1.246(11) .
O3 Eu1 2.360(6) 2_656
O3 Eu1 2.889(7) 1_565
O2W H2WB 0.8500 .
O2W H2WA 0.8500 .
O1W H1WA 0.8499 .
O1W H1WB 0.8500 .
N1 C14 1.312(12) .
N1 C10 1.331(12) .
N1 C9 1.533(10) .
C14 C13 1.373(14) .
C14 H14 0.9300 .
C13 C12 1.390(14) .
C13 H13 0.9300 .
C1 C2 1.496(12) .
C4 C6 1.374(12) .
C4 C3 1.389(12) .
C4 C5 1.491(12) .
C8 C6 1.365(12) .
C8 C7 1.384(12) .
C8 C9 1.522(11) .
C6 H6 0.9300 .
C15 C12 1.536(12) .
C3 C2 1.383(12) .
C3 H3 0.9300 .
C5 Eu1 3.018(9) 1_565
C12 C11 1.345(13) .
C7 C2 1.372(12) .
C7 H7 0.9300 .
C9 H9A 0.9700 .
C9 H9B 0.9700 .
C11 C10 1.361(13) .
C11 H11 0.9300 .
C10 H10 0.9300 .
O3W H3WB 0.8500 .
O3W H3WA 0.8500 .
O4W H4WA 0.8500 .
O4W H4WB 0.8500 .
O5W H5WA 0.8499 .
O5W H5WB 0.8500 .

loop_
_geom_torsion_atom_site_label_1
_geom_torsion_atom_site_label_2
_geom_torsion_atom_site_label_3
_geom_torsion_atom_site_label_4
_geom_torsion
_geom_torsion_site_symmetry_1
_geom_torsion_site_symmetry_4
O3 Eu1 O2 C1 37.5(7) 2_656 .
O4 Eu1 O2 C1 166.5(6) 1_545 .
O6 Eu1 O2 C1 -124.6(6) 1_544 .
O1 Eu1 O2 C1 4.0(5) . .
O5 Eu1 O2 C1 88.3(5) 2_657 .
O1W Eu1 O2 C1 -50.0(6) . .
O2W Eu1 O2 C1 -119.1(6) . .
O3 Eu1 O2 C1 141.5(5) 1_545 .
C5 Eu1 O2 C1 155.9(5) 1_545 .
Eu1 Eu1 O2 C1 102.3(5) 2_646 .
O3 Eu1 O1 C1 -160.5(5) 2_656 .
O4 Eu1 O1 C1 -27.1(6) 1_545 .
O6 Eu1 O1 C1 132.4(5) 1_544 .
O5 Eu1 O1 C1 -85.4(5) 2_657 .
O1W Eu1 O1 C1 117.5(6) . .
O2W Eu1 O1 C1 50.8(5) . .
O2 Eu1 O1 C1 -3.9(5) . .
O3 Eu1 O1 C1 -99.1(6) 1_545 .
C5 Eu1 O1 C1 -56.3(7) 1_545 .
Eu1 Eu1 O1 C1 -135.7(5) 2_646 .
C10 N1 C14 C13 -0.6(16) . .
C9 N1 C14 C13 -175.1(10) . .
N1 C14 C13 C12 0.6(17) . .
Eu1 O2 C1 O1 -7.1(9) . .
Eu1 O2 C1 C2 172.1(7) . .
Eu1 O1 C1 O2 7.1(9) . .
Eu1 O1 C1 C2 -172.0(7) . .
O3 Eu1 C1 O2 -151.8(5) 2_656 .
O4 Eu1 C1 O2 -13.9(6) 1_545 .
O6 Eu1 C1 O2 100.3(7) 1_544 .
O1 Eu1 C1 O2 -172.9(9) . .
O5 Eu1 C1 O2 -84.9(5) 2_657 .
O1W Eu1 C1 O2 130.4(6) . .
O2W Eu1 C1 O2 56.4(5) . .
O3 Eu1 C1 O2 -55.9(7) 1_545 .
C5 Eu1 C1 O2 -29.4(6) 1_545 .
Eu1 Eu1 C1 O2 -109.5(5) 2_646 .
O3 Eu1 C1 O1 21.1(6) 2_656 .
O4 Eu1 C1 O1 159.0(5) 1_545 .
O6 Eu1 C1 O1 -86.8(7) 1_544 .
O5 Eu1 C1 O1 88.0(5) 2_657 .
O1W Eu1 C1 O1 -56.6(5) . .
O2W Eu1 C1 O1 -130.7(5) . .
O2 Eu1 C1 O1 172.9(9) . .
O3 Eu1 C1 O1 117.1(5) 1_545 .
C5 Eu1 C1 O1 143.6(5) 1_545 .
Eu1 Eu1 C1 O1 63.4(6) 2_646 .
C7 C8 C6 C4 -2.2(12) . .
C9 C8 C6 C4 178.6(7) . .
C3 C4 C6 C8 1.7(12) . .
C5 C4 C6 C8 177.8(8) . .
Eu1 O5 C15 O6 7.1(16) 2_657 .
Eu1 O5 C15 C12 -171.9(6) 2_657 .
Eu1 O6 C15 O5 21.8(16) 1_566 .
Eu1 O6 C15 C12 -159.2(6) 1_566 .
C6 C4 C3 C2 0.2(12) . .
C5 C4 C3 C2 -175.8(8) . .
Eu1 O3 C5 O4 124(3) 2_656 .
Eu1 O3 C5 O4 -3.4(8) 1_565 .
Eu1 O3 C5 C4 -56(3) 2_656 .
Eu1 O3 C5 C4 176.1(8) 1_565 .
Eu1 O3 C5 Eu1 128(3) 2_656 1_565
Eu1 O4 C5 O3 4.3(10) 1_565 .
Eu1 O4 C5 C4 -175.2(6) 1_565 .
C6 C4 C5 O3 160.9(8) . .
C3 C4 C5 O3 -23.1(12) . .
C6 C4 C5 O4 -19.7(12) . .
C3 C4 C5 O4 156.3(8) . .
C6 C4 C5 Eu1 -34(3) . 1_565
C3 C4 C5 Eu1 142(2) . 1_565
C14 C13 C12 C11 1.0(16) . .
C14 C13 C12 C15 178.5(9) . .
O5 C15 C12 C11 176.6(9) . .
O6 C15 C12 C11 -2.5(13) . .
O5 C15 C12 C13 -0.8(13) . .
O6 C15 C12 C13 -179.9(9) . .
C6 C8 C7 C2 0.8(12) . .
C9 C8 C7 C2 179.9(7) . .
C8 C7 C2 C3 1.1(12) . .
C8 C7 C2 C1 -175.8(7) . .
C4 C3 C2 C7 -1.6(12) . .
C4 C3 C2 C1 175.2(7) . .
O2 C1 C2 C7 9.1(13) . .
O1 C1 C2 C7 -171.7(8) . .
O2 C1 C2 C3 -167.7(8) . .
O1 C1 C2 C3 11.5(12) . .
C14 N1 C9 C8 -42.4(12) . .
C10 N1 C9 C8 143.0(9) . .
C6 C8 C9 N1 -72.3(11) . .
C7 C8 C9 N1 108.6(9) . .
C13 C12 C11 C10 -2.5(16) . .
C15 C12 C11 C10 -180.0(9) . .
C14 N1 C10 C11 -1.0(15) . .
C9 N1 C10 C11 173.7(9) . .
C12 C11 C10 N1 2.6(16) . .
